data_2022404
loop_
_publ_author_name
'Wzgarda-Raj, Kinga'
'Ksia\.zkiewicz, Olga'
'Palusiak, Marcin'

_publ_section_title
;
 A rare case of a 2:2:1 ternary cocrystal of pyridine sulfides and
 trithiocyanuric acid
;
_journal_coeditor_code VP3018
_journal_issue 8
_journal_name_full 'Acta Crystallographica Section C'
_journal_page_first
;
;
_journal_paper_doi 10.1107/S2053229621007208
_journal_volume 77
_journal_year 2021
_chemical_formula_iupac '2C3 H3 N3 S3, 2C10 H8 N2 S, C10 H8 N2 S4'
_chemical_formula_moiety '2(C3 H3 N3 S3), 2(C10 H8 N2 S), C10 H8 N2 S4'
_chemical_formula_sum 'C36 H30 N12 S12'
_chemical_formula_weight 1015.44
_chemical_name_systematic
'1,3,5-Triazinane-2,4,6-trithione--4-(pyridin-4-ylsulfanyl)pyridine--1,4-bis(pyridin-4-yl)tetrasulfane (2/2/1)'
_space_group_crystal_system triclinic
_space_group_IT_number 2
_space_group_name_Hall '-P 1'
_space_group_name_H-M_alt 'P -1'
_atom_sites_solution_hydrogens geom
_audit_creation_method SHELXL-2018/3
_cell_angle_alpha 111.8400(10)
_cell_angle_beta 99.6550(10)
_cell_angle_gamma 104.6890(10)
_cell_formula_units_Z 2
_cell_length_a 9.88980(10)
_cell_length_b 15.8351(2)
_cell_length_c 16.43270(10)
_cell_measurement_reflns_used 62113
_cell_measurement_temperature 150.00(10)
_cell_measurement_theta_max 76.1280
_cell_measurement_theta_min 3.0160
_cell_volume 2210.08(5)
_computing_cell_refinement
;
CrysAlis PRO (Rigaku OD, 2015)
;
_computing_data_collection
;
CrysAlis PRO (Rigaku OD, 2015)
;
_computing_data_reduction
;
CrysAlis PRO (Rigaku OD, 2015)
;
_computing_publication_material
;
SHELXL2018 (Sheldrick, 2015b)
;
_computing_structure_refinement
;
SHELXL2018 (Sheldrick, 2015b) and
OLEX2 (Dolomanov <i>et al.</i>,  2009)
;
_computing_structure_solution
;
SHELXT (Sheldrick, 2015a)
;
_diffrn_ambient_temperature 150.00(10)
_diffrn_detector_area_resol_mean 10.0000
_diffrn_measured_fraction_theta_full 0.999
_diffrn_measured_fraction_theta_max 0.999
_diffrn_measurement_device_type 'XtaLAB Synergy Dualflex HyPix'
_diffrn_measurement_method '\w scans'
_diffrn_radiation_type CuK\a
_diffrn_radiation_wavelength 1.54184
_diffrn_reflns_av_R_equivalents 0.0525
_diffrn_reflns_av_unetI/netI 0.0204
_diffrn_reflns_limit_h_max 11
_diffrn_reflns_limit_h_min -11
_diffrn_reflns_limit_k_max 19
_diffrn_reflns_limit_k_min -18
_diffrn_reflns_limit_l_max 19
_diffrn_reflns_limit_l_min -19
_diffrn_reflns_number 97687
_diffrn_reflns_theta_full 67.684
_diffrn_reflns_theta_max 68.497
_diffrn_reflns_theta_min 3.029
_diffrn_source 'micro-focus sealed X-ray tube'
_exptl_absorpt_coefficient_mu 5.880
_exptl_absorpt_correction_T_max 0.949
_exptl_absorpt_correction_T_min 0.905
_exptl_absorpt_correction_type analytical
_exptl_absorpt_process_details
;
[CrysAlis PRO (Rigaku OD, 2015) based on expressions derived by Clark &
Reid
(1995)]
;
_exptl_crystal_colour yellow
_exptl_crystal_density_diffrn 1.526
_exptl_crystal_density_method 'not measured'
_exptl_crystal_description block
_exptl_crystal_F_000 1044
_exptl_crystal_size_max 0.213
_exptl_crystal_size_mid 0.190
_exptl_crystal_size_min 0.108
_refine_diff_density_max 0.898
_refine_diff_density_min -0.543
_refine_ls_extinction_method none
_refine_ls_goodness_of_fit_ref 1.060
_refine_ls_hydrogen_treatment constr
_refine_ls_matrix_type full
_refine_ls_number_parameters 541
_refine_ls_number_reflns 8117
_refine_ls_number_restraints 0
_refine_ls_restrained_S_all 1.060
_refine_ls_R_factor_all 0.0415
_refine_ls_R_factor_gt 0.0395
_refine_ls_shift/su_max 0.000
_refine_ls_shift/su_mean 0.000
_refine_ls_structure_factor_coef Fsqd
_refine_ls_weighting_details 'w=1/[\s^2^(Fo^2^)+(0.0495P)^2^+2.1831P] where P=(Fo^2^+2Fc^2^)/3'
_refine_ls_weighting_scheme calc
_refine_ls_wR_factor_gt 0.1040
_refine_ls_wR_factor_ref 0.1052
_reflns_number_gt 7622
_reflns_number_total 8117
_reflns_threshold_expression 'I > 2\s(I)'
_cod_data_source_file vp3018sup1.cif
_cod_data_source_block I
_cod_original_cell_volume 2210.08(4)
_cod_database_code 2022404
_shelx_space_group_comment
;
The symmetry employed for this shelxl refinement is uniquely defined
by the following loop, which should always be used as a source of
symmetry information in preference to the above space-group names.
They are only intended as comments.
;

loop_
_space_group_symop_operation_xyz
'x, y, z'
'-x, -y, -z'

loop_
_atom_site_type_symbol
_atom_site_label
_atom_site_fract_x
_atom_site_fract_y
_atom_site_fract_z
_atom_site_U_iso_or_equiv
_atom_site_adp_type
_atom_site_calc_flag
_atom_site_occupancy
_atom_site_disorder_assembly
_atom_site_disorder_group
S S14A 0.45301(7) 0.72754(5) 0.51736(4) 0.03680(14) Uani d 1 . .
S S6A 0.11717(7) 0.08688(5) 0.47154(4) 0.03876(15) Uani d 1 . .
S S4 0.64345(8) 0.47550(5) 0.09540(4) 0.04126(16) Uani d 1 . .
S S4A 0.19866(7) 0.30095(5) 0.29083(4) 0.03966(15) Uani d 1 . .
S S6 0.67670(7) 0.28206(5) 0.29409(4) 0.03959(15) Uani d 1 . .
S S214 0.51010(7) 0.78854(5) 0.13003(4) 0.04105(15) Uani d 1 . .
S S14 0.93259(8) 0.51217(5) 0.72259(4) 0.04151(15) Uani d 1 . .
S S2 0.89149(8) 0.20942(5) 0.00995(5) 0.04610(17) Uani d 1 . .
S S2A 0.38249(9) 0.00076(5) 0.21551(5) 0.04830(18) Uani d 1 . .
S S215 0.60762(9) 0.70169(5) 0.16163(5) 0.05069(18) Uani d 1 . .
S S114 0.94467(9) 0.84802(6) 0.21324(5) 0.0555(2) Uani d 1 . .
S S115 0.79305(11) 0.79720(6) 0.27025(5) 0.0605(2) Uani d 1 . .
N N1A 0.2510(2) 0.05711(14) 0.34230(13) 0.0320(4) Uani d 1 . .
H H1A 0.263049 0.010298 0.353718 0.038 Uiso calc 1 . .
N N3A 0.2798(2) 0.14637(14) 0.25888(12) 0.0319(4) Uani d 1 . .
H H3A 0.306569 0.155519 0.214779 0.038 Uiso calc 1 . .
N N5A 0.1704(2) 0.18672(14) 0.37471(13) 0.0327(4) Uani d 1 . .
H H5A 0.129874 0.223509 0.406897 0.039 Uiso calc 1 . .
N N5 0.6707(2) 0.37086(14) 0.18696(12) 0.0321(4) Uani d 1 . .
H H5 0.625246 0.401656 0.220621 0.039 Uiso calc 1 . .
N N1 0.7795(2) 0.25407(14) 0.15023(13) 0.0327(4) Uani d 1 . .
H H1 0.804766 0.209897 0.160291 0.039 Uiso calc 1 . .
N N3 0.7685(2) 0.34177(14) 0.06562(13) 0.0326(4) Uani d 1 . .
H H3 0.788665 0.355047 0.021897 0.039 Uiso calc 1 . .
N N11A 0.5505(2) 0.48681(15) 0.30347(14) 0.0363(4) Uani d 1 . .
N N211 0.6627(2) 0.83718(16) -0.10083(13) 0.0378(5) Uani d 1 . .
N N21A 0.3125(2) 0.91838(15) 0.39551(14) 0.0385(5) Uani d 1 . .
N N21 0.8222(2) 0.39099(15) 0.92374(14) 0.0379(5) Uani d 1 . .
N N11 1.0759(2) 0.31365(15) 0.49983(14) 0.0367(4) Uani d 1 . .
N N111 0.8457(2) 1.10050(15) 0.17649(15) 0.0403(5) Uani d 1 . .
C C6A 0.1828(3) 0.11167(17) 0.39294(15) 0.0311(5) Uani d 1 . .
C C4A 0.2181(3) 0.20796(17) 0.30836(15) 0.0324(5) Uani d 1 . .
C C14A 0.4914(3) 0.63826(17) 0.43071(15) 0.0321(5) Uani d 1 . .
C C2 0.8102(3) 0.27077(17) 0.07846(15) 0.0333(5) Uani d 1 . .
C C14 0.9889(3) 0.43199(17) 0.63876(17) 0.0350(5) Uani d 1 . .
C C2A 0.3019(3) 0.07154(17) 0.27423(15) 0.0331(5) Uani d 1 . .
C C25 0.8759(3) 0.36327(19) 0.78098(16) 0.0368(5) Uani d 1 . .
H H25 0.886205 0.320460 0.727471 0.044 Uiso calc 1 . .
C C15 1.0842(3) 0.38746(18) 0.65830(17) 0.0361(5) Uani d 1 . .
H H15 1.122352 0.397300 0.718120 0.043 Uiso calc 1 . .
C C24 0.8960(3) 0.45905(18) 0.79758(16) 0.0347(5) Uani d 1 . .
C C4 0.6970(3) 0.39323(17) 0.11726(15) 0.0321(5) Uani d 1 . .
C C213 0.5455(3) 0.87480(19) 0.01797(17) 0.0393(5) Uani d 1 . .
H H213 0.494653 0.911561 0.048994 0.047 Uiso calc 1 . .
C C15A 0.5600(3) 0.58280(18) 0.45825(16) 0.0369(5) Uani d 1 . .
H H15A 0.588410 0.595649 0.519771 0.044 Uiso calc 1 . .
C C24A 0.4011(3) 0.79975(17) 0.46653(15) 0.0333(5) Uani d 1 . .
C C214 0.5790(3) 0.80605(18) 0.04220(15) 0.0347(5) Uani d 1 . .
C C6 0.7114(3) 0.30303(17) 0.20706(15) 0.0322(5) Uani d 1 . .
C C16 1.1217(3) 0.32803(19) 0.58717(16) 0.0366(5) Uani d 1 . .
H H16 1.182565 0.295790 0.600416 0.044 Uiso calc 1 . .
C C25A 0.2794(3) 0.82454(18) 0.48064(17) 0.0377(5) Uani d 1 . .
H H25A 0.224825 0.801202 0.513522 0.045 Uiso calc 1 . .
C C26 0.8400(3) 0.33326(19) 0.84614(17) 0.0380(5) Uani d 1 . .
H H26 0.827702 0.269397 0.835240 0.046 Uiso calc 1 . .
C C12A 0.4852(3) 0.54177(19) 0.27839(16) 0.0382(5) Uani d 1 . .
H H12A 0.460276 0.528501 0.216673 0.046 Uiso calc 1 . .
C C23 0.8768(3) 0.51929(19) 0.87732(18) 0.0405(6) Uani d 1 . .
H H23 0.888841 0.583561 0.890161 0.049 Uiso calc 1 . .
C C22A 0.4308(3) 0.89441(19) 0.38293(17) 0.0381(5) Uani d 1 . .
H H22A 0.482575 0.917830 0.348975 0.046 Uiso calc 1 . .
C C23A 0.4796(3) 0.83703(19) 0.41756(17) 0.0390(5) Uani d 1 . .
H H23A 0.563477 0.823520 0.408336 0.047 Uiso calc 1 . .
C C13 0.9409(3) 0.41929(19) 0.54936(17) 0.0385(5) Uani d 1 . .
H H13 0.877536 0.449263 0.534302 0.046 Uiso calc 1 . .
C C216 0.6955(3) 0.7717(2) -0.07614(16) 0.0396(6) Uani d 1 . .
H H216 0.747147 0.736386 -0.108066 0.047 Uiso calc 1 . .
C C215 0.6567(3) 0.75369(19) -0.00536(16) 0.0384(5) Uani d 1 . .
H H215 0.681979 0.707641 0.009907 0.046 Uiso calc 1 . .
C C16A 0.5854(3) 0.50828(19) 0.39281(17) 0.0378(5) Uani d 1 . .
H H16A 0.629422 0.470825 0.412015 0.045 Uiso calc 1 . .
C C13A 0.4527(3) 0.61623(19) 0.33782(17) 0.0384(5) Uani d 1 . .
H H13A 0.405871 0.651196 0.316444 0.046 Uiso calc 1 . .
C C212 0.5894(3) 0.8874(2) -0.05349(17) 0.0420(6) Uani d 1 . .
H H212 0.566599 0.933685 -0.069591 0.050 Uiso calc 1 . .
C C22 0.8395(3) 0.4822(2) 0.93761(18) 0.0421(6) Uani d 1 . .
H H22 0.825691 0.523023 0.990795 0.051 Uiso calc 1 . .
C C112 0.8022(3) 1.07305(19) 0.23815(18) 0.0424(6) Uani d 1 . .
H H112 0.750865 1.106376 0.272466 0.051 Uiso calc 1 . .
C C116 0.9203(3) 1.0510(2) 0.12812(19) 0.0447(6) Uani d 1 . .
H H116 0.953098 1.069483 0.085403 0.054 Uiso calc 1 . .
C C113 0.8286(3) 0.99818(19) 0.25421(19) 0.0444(6) Uani d 1 . .
H H113 0.797315 0.982397 0.298682 0.053 Uiso calc 1 . .
C C26A 0.2402(3) 0.88439(19) 0.44516(18) 0.0412(6) Uani d 1 . .
H H26A 0.159884 0.901905 0.456289 0.049 Uiso calc 1 . .
C C12 0.9890(3) 0.36121(19) 0.48303(17) 0.0406(6) Uani d 1 . .
H H12 0.959386 0.354903 0.423640 0.049 Uiso calc 1 . .
C C114 0.9031(3) 0.94725(19) 0.20220(18) 0.0444(6) Uani d 1 . .
C C115 0.9506(3) 0.9747(2) 0.13823(19) 0.0458(6) Uani d 1 . .
H H115 1.001858 0.942321 0.102932 0.055 Uiso calc 1 . .

loop_
_atom_site_aniso_label
_atom_site_aniso_U_11
_atom_site_aniso_U_22
_atom_site_aniso_U_33
_atom_site_aniso_U_12
_atom_site_aniso_U_13
_atom_site_aniso_U_23
S14A 0.0490(3) 0.0454(3) 0.0295(3) 0.0235(3) 0.0182(2) 0.0226(3)
S6A 0.0541(4) 0.0466(3) 0.0366(3) 0.0253(3) 0.0268(3) 0.0290(3)
S4 0.0650(4) 0.0458(4) 0.0363(3) 0.0328(3) 0.0269(3) 0.0279(3)
S4A 0.0604(4) 0.0412(3) 0.0338(3) 0.0249(3) 0.0212(3) 0.0255(3)
S6 0.0571(4) 0.0490(4) 0.0305(3) 0.0276(3) 0.0195(3) 0.0269(3)
S214 0.0537(4) 0.0453(3) 0.0351(3) 0.0176(3) 0.0232(3) 0.0242(3)
S14 0.0576(4) 0.0439(3) 0.0440(3) 0.0268(3) 0.0272(3) 0.0295(3)
S2 0.0694(4) 0.0465(4) 0.0418(3) 0.0341(3) 0.0322(3) 0.0233(3)
S2A 0.0776(5) 0.0545(4) 0.0444(4) 0.0418(4) 0.0401(3) 0.0324(3)
S215 0.0838(5) 0.0424(4) 0.0462(4) 0.0272(3) 0.0325(4) 0.0312(3)
S114 0.0632(4) 0.0492(4) 0.0586(4) 0.0317(4) 0.0060(3) 0.0252(3)
S115 0.1073(7) 0.0595(5) 0.0356(3) 0.0466(5) 0.0183(4) 0.0317(3)
N1A 0.0432(11) 0.0344(10) 0.0295(9) 0.0175(9) 0.0172(8) 0.0201(8)
N3A 0.0428(11) 0.0371(10) 0.0247(9) 0.0162(9) 0.0158(8) 0.0187(8)
N5A 0.0444(11) 0.0376(11) 0.0282(9) 0.0197(9) 0.0188(8) 0.0199(8)
N5 0.0434(11) 0.0383(11) 0.0251(9) 0.0206(9) 0.0157(8) 0.0181(8)
N1 0.0445(11) 0.0349(10) 0.0271(9) 0.0193(9) 0.0130(8) 0.0174(8)
N3 0.0461(11) 0.0354(10) 0.0256(9) 0.0186(9) 0.0170(8) 0.0171(8)
N11A 0.0440(11) 0.0408(11) 0.0330(10) 0.0181(9) 0.0170(9) 0.0206(9)
N211 0.0473(12) 0.0459(12) 0.0288(10) 0.0184(10) 0.0161(9) 0.0215(9)
N21A 0.0475(12) 0.0409(11) 0.0395(11) 0.0209(10) 0.0190(9) 0.0241(10)
N21 0.0460(12) 0.0429(12) 0.0323(10) 0.0156(9) 0.0170(9) 0.0216(9)
N11 0.0451(11) 0.0419(11) 0.0331(10) 0.0174(9) 0.0166(9) 0.0232(9)
N111 0.0443(12) 0.0365(11) 0.0413(11) 0.0167(9) 0.0095(9) 0.0177(9)
C6A 0.0377(12) 0.0347(12) 0.0266(11) 0.0138(10) 0.0121(9) 0.0171(10)
C4A 0.0389(12) 0.0373(12) 0.0253(10) 0.0128(10) 0.0108(9) 0.0176(10)
C14A 0.0361(12) 0.0374(12) 0.0294(11) 0.0134(10) 0.0149(9) 0.0185(10)
C2 0.0402(12) 0.0343(12) 0.0271(11) 0.0132(10) 0.0110(9) 0.0144(10)
C14 0.0409(13) 0.0349(12) 0.0368(12) 0.0129(10) 0.0158(10) 0.0218(10)
C2A 0.0395(12) 0.0371(13) 0.0274(11) 0.0139(10) 0.0129(9) 0.0171(10)
C25 0.0447(13) 0.0420(13) 0.0293(11) 0.0169(11) 0.0157(10) 0.0181(10)
C15 0.0410(13) 0.0423(13) 0.0325(12) 0.0161(11) 0.0139(10) 0.0214(11)
C24 0.0353(12) 0.0436(14) 0.0324(12) 0.0144(10) 0.0123(10) 0.0223(11)
C4 0.0413(12) 0.0336(12) 0.0241(10) 0.0137(10) 0.0109(9) 0.0143(9)
C213 0.0491(14) 0.0442(14) 0.0343(12) 0.0210(12) 0.0196(11) 0.0209(11)
C15A 0.0462(13) 0.0416(14) 0.0314(12) 0.0154(11) 0.0149(10) 0.0230(11)
C24A 0.0407(12) 0.0344(12) 0.0277(11) 0.0144(10) 0.0117(9) 0.0149(10)
C214 0.0409(12) 0.0388(13) 0.0249(11) 0.0088(10) 0.0116(9) 0.0169(10)
C6 0.0392(12) 0.0349(12) 0.0259(11) 0.0139(10) 0.0090(9) 0.0162(10)
C16 0.0416(13) 0.0451(14) 0.0334(12) 0.0190(11) 0.0155(10) 0.0232(11)
C25A 0.0477(14) 0.0369(13) 0.0384(13) 0.0165(11) 0.0227(11) 0.0213(11)
C26 0.0443(13) 0.0410(14) 0.0355(12) 0.0151(11) 0.0159(10) 0.0217(11)
C12A 0.0432(13) 0.0506(15) 0.0293(12) 0.0206(11) 0.0133(10) 0.0222(11)
C23 0.0461(14) 0.0382(13) 0.0454(14) 0.0160(11) 0.0195(11) 0.0232(12)
C22A 0.0456(14) 0.0427(14) 0.0376(13) 0.0181(11) 0.0196(11) 0.0244(11)
C23A 0.0399(13) 0.0480(15) 0.0396(13) 0.0189(11) 0.0179(11) 0.0250(12)
C13 0.0428(13) 0.0439(14) 0.0418(13) 0.0190(11) 0.0148(11) 0.0286(12)
C216 0.0473(14) 0.0508(15) 0.0298(12) 0.0216(12) 0.0169(10) 0.0217(11)
C215 0.0500(14) 0.0442(14) 0.0298(12) 0.0197(11) 0.0139(10) 0.0220(11)
C16A 0.0486(14) 0.0422(14) 0.0350(12) 0.0197(11) 0.0169(11) 0.0250(11)
C13A 0.0414(13) 0.0488(14) 0.0328(12) 0.0201(11) 0.0120(10) 0.0225(11)
C212 0.0569(16) 0.0461(15) 0.0363(13) 0.0235(12) 0.0187(12) 0.0257(12)
C22 0.0507(15) 0.0447(14) 0.0353(13) 0.0174(12) 0.0212(11) 0.0177(11)
C112 0.0483(14) 0.0383(14) 0.0434(14) 0.0196(11) 0.0115(11) 0.0183(12)
C116 0.0472(15) 0.0449(15) 0.0441(14) 0.0186(12) 0.0122(12) 0.0203(12)
C113 0.0529(15) 0.0383(14) 0.0406(14) 0.0155(12) 0.0068(12) 0.0186(12)
C26A 0.0464(14) 0.0423(14) 0.0479(15) 0.0215(12) 0.0235(12) 0.0247(12)
C12 0.0495(14) 0.0452(14) 0.0340(12) 0.0153(12) 0.0114(11) 0.0254(11)
C114 0.0466(14) 0.0367(13) 0.0419(14) 0.0174(11) -0.0023(11) 0.0133(11)
C115 0.0448(14) 0.0453(15) 0.0451(15) 0.0213(12) 0.0092(12) 0.0152(12)

loop_
_atom_type_symbol
_atom_type_description
_atom_type_scat_dispersion_real
_atom_type_scat_dispersion_imag
_atom_type_scat_source
C C 0.0181 0.0091 'International Tables Vol C Tables 4.2.6.8 and 6.1.1.4'
H H 0.0000 0.0000 'International Tables Vol C Tables 4.2.6.8 and 6.1.1.4'
N N 0.0311 0.0180 'International Tables Vol C Tables 4.2.6.8 and 6.1.1.4'
S S 0.3331 0.5567 'International Tables Vol C Tables 4.2.6.8 and 6.1.1.4'

loop_
_geom_angle_atom_site_label_1
_geom_angle_atom_site_label_2
_geom_angle_atom_site_label_3
_geom_angle_site_symmetry_1
_geom_angle_site_symmetry_3
_geom_angle
_geom_angle_publ_flag
C14A S14A C24A . . 105.17(11) ?
C214 S214 S215 . . 104.79(9) ?
C24 S14 C14 . . 106.27(12) ?
S214 S215 S115 . . 104.50(4) ?
C114 S114 S115 . . 104.05(11) ?
S114 S115 S215 . . 106.05(4) ?
C6A N1A C2A . . 124.4(2) ?
C6A N1A H1A . . 117.8 ?
C2A N1A H1A . . 117.8 ?
C2A N3A C4A . . 124.77(19) ?
C2A N3A H3A . . 117.6 ?
C4A N3A H3A . . 117.6 ?
C6A N5A C4A . . 124.5(2) ?
C6A N5A H5A . . 117.7 ?
C4A N5A H5A . . 117.7 ?
C4 N5 C6 . . 124.6(2) ?
C4 N5 H5 . . 117.7 ?
C6 N5 H5 . . 117.7 ?
C2 N1 C6 . . 124.2(2) ?
C2 N1 H1 . . 117.9 ?
C6 N1 H1 . . 117.9 ?
C2 N3 C4 . . 124.64(19) ?
C2 N3 H3 . . 117.7 ?
C4 N3 H3 . . 117.7 ?
C16A N11A C12A . . 116.2(2) ?
C216 N211 C212 . . 117.1(2) ?
C26A N21A C22A . . 117.2(2) ?
C26 N21 C22 . . 117.1(2) ?
C12 N11 C16 . . 116.5(2) ?
C112 N111 C116 . . 116.5(2) ?
N1A C6A N5A . . 115.80(19) ?
N1A C6A S6A . . 121.81(17) ?
N5A C6A S6A . . 122.39(17) ?
N3A C4A N5A . . 115.0(2) ?
N3A C4A S4A . . 123.68(17) ?
N5A C4A S4A . . 121.31(18) ?
C15A C14A C13A . . 117.9(2) ?
C15A C14A S14A . . 116.30(17) ?
C13A C14A S14A . . 125.68(19) ?
N3 C2 N1 . . 115.6(2) ?
N3 C2 S2 . . 121.25(17) ?
N1 C2 S2 . . 123.13(18) ?
C15 C14 C13 . . 118.8(2) ?
C15 C14 S14 . . 123.91(19) ?
C13 C14 S14 . . 117.18(19) ?
N3A C2A N1A . . 115.4(2) ?
N3A C2A S2A . . 123.57(17) ?
N1A C2A S2A . . 121.07(18) ?
C26 C25 C24 . . 118.3(2) ?
C26 C25 H25 . . 120.8 ?
C24 C25 H25 . . 120.8 ?
C14 C15 C16 . . 118.4(2) ?
C14 C15 H15 . . 120.8 ?
C16 C15 H15 . . 120.8 ?
C23 C24 C25 . . 118.6(2) ?
C23 C24 S14 . . 114.68(19) ?
C25 C24 S14 . . 126.56(19) ?
N5 C4 N3 . . 115.3(2) ?
N5 C4 S4 . . 122.52(18) ?
N3 C4 S4 . . 122.21(17) ?
C212 C213 C214 . . 118.3(2) ?
C212 C213 H213 . . 120.8 ?
C214 C213 H213 . . 120.8 ?
C16A C15A C14A . . 119.0(2) ?
C16A C15A H15A . . 120.5 ?
C14A C15A H15A . . 120.5 ?
C25A C24A C23A . . 118.3(2) ?
C25A C24A S14A . . 117.88(18) ?
C23A C24A S14A . . 123.76(19) ?
C213 C214 C215 . . 118.8(2) ?
C213 C214 S214 . . 115.97(19) ?
C215 C214 S214 . . 125.16(19) ?
N5 C6 N1 . . 115.62(19) ?
N5 C6 S6 . . 121.10(17) ?
N1 C6 S6 . . 123.27(17) ?
N11 C16 C15 . . 124.1(2) ?
N11 C16 H16 . . 117.9 ?
C15 C16 H16 . . 117.9 ?
C26A C25A C24A . . 119.1(2) ?
C26A C25A H25A . . 120.5 ?
C24A C25A H25A . . 120.5 ?
N21 C26 C25 . . 123.6(2) ?
N21 C26 H26 . . 118.2 ?
C25 C26 H26 . . 118.2 ?
N11A C12A C13A . . 124.4(2) ?
N11A C12A H12A . . 117.8 ?
C13A C12A H12A . . 117.8 ?
C24 C23 C22 . . 118.7(2) ?
C24 C23 H23 . . 120.6 ?
C22 C23 H23 . . 120.6 ?
N21A C22A C23A . . 123.6(2) ?
N21A C22A H22A . . 118.2 ?
C23A C22A H22A . . 118.2 ?
C22A C23A C24A . . 118.7(2) ?
C22A C23A H23A . . 120.6 ?
C24A C23A H23A . . 120.6 ?
C12 C13 C14 . . 118.7(2) ?
C12 C13 H13 . . 120.7 ?
C14 C13 H13 . . 120.7 ?
N211 C216 C215 . . 123.4(2) ?
N211 C216 H216 . . 118.3 ?
C215 C216 H216 . . 118.3 ?
C216 C215 C214 . . 118.4(2) ?
C216 C215 H215 . . 120.8 ?
C214 C215 H215 . . 120.8 ?
N11A C16A C15A . . 123.9(2) ?
N11A C16A H16A . . 118.1 ?
C15A C16A H16A . . 118.1 ?
C12A C13A C14A . . 118.6(2) ?
C12A C13A H13A . . 120.7 ?
C14A C13A H13A . . 120.7 ?
N211 C212 C213 . . 123.9(2) ?
N211 C212 H212 . . 118.1 ?
C213 C212 H212 . . 118.1 ?
N21 C22 C23 . . 123.6(2) ?
N21 C22 H22 . . 118.2 ?
C23 C22 H22 . . 118.2 ?
N111 C112 C113 . . 124.1(3) ?
N111 C112 H112 . . 117.9 ?
C113 C112 H112 . . 117.9 ?
N111 C116 C115 . . 123.8(3) ?
N111 C116 H116 . . 118.1 ?
C115 C116 H116 . . 118.1 ?
C112 C113 C114 . . 118.2(3) ?
C112 C113 H113 . . 120.9 ?
C114 C113 H113 . . 120.9 ?
N21A C26A C25A . . 123.1(2) ?
N21A C26A H26A . . 118.4 ?
C25A C26A H26A . . 118.4 ?
N11 C12 C13 . . 123.4(2) ?
N11 C12 H12 . . 118.3 ?
C13 C12 H12 . . 118.3 ?
C115 C114 C113 . . 119.0(2) ?
C115 C114 S114 . . 117.0(2) ?
C113 C114 S114 . . 124.0(2) ?
C116 C115 C114 . . 118.4(3) ?
C116 C115 H115 . . 120.8 ?
C114 C115 H115 . . 120.8 ?

loop_
_geom_bond_atom_site_label_1
_geom_bond_atom_site_label_2
_geom_bond_site_symmetry_2
_geom_bond_distance
_geom_bond_publ_flag
S14A C14A . 1.768(2) ?
S14A C24A . 1.770(2) ?
S6A C6A . 1.665(2) ?
S4 C4 . 1.655(2) ?
S4A C4A . 1.652(2) ?
S6 C6 . 1.653(2) ?
S214 C214 . 1.777(2) ?
S214 S215 . 2.0316(10) ?
S14 C24 . 1.767(2) ?
S14 C14 . 1.770(3) ?
S2 C2 . 1.656(2) ?
S2A C2A . 1.652(2) ?
S215 S115 . 2.0792(12) ?
S114 C114 . 1.785(3) ?
S114 S115 . 2.0479(13) ?
N1A C6A . 1.357(3) ?
N1A C2A . 1.370(3) ?
N1A H1A . 0.8600 ?
N3A C2A . 1.361(3) ?
N3A C4A . 1.365(3) ?
N3A H3A . 0.8600 ?
N5A C6A . 1.358(3) ?
N5A C4A . 1.374(3) ?
N5A H5A . 0.8600 ?
N5 C4 . 1.364(3) ?
N5 C6 . 1.365(3) ?
N5 H5 . 0.8600 ?
N1 C2 . 1.365(3) ?
N1 C6 . 1.365(3) ?
N1 H1 . 0.8600 ?
N3 C2 . 1.364(3) ?
N3 C4 . 1.365(3) ?
N3 H3 . 0.8600 ?
N11A C16A . 1.338(3) ?
N11A C12A . 1.344(3) ?
N211 C216 . 1.336(3) ?
N211 C212 . 1.336(3) ?
N21A C26A . 1.339(3) ?
N21A C22A . 1.343(3) ?
N21 C26 . 1.335(3) ?
N21 C22 . 1.336(3) ?
N11 C12 . 1.336(3) ?
N11 C16 . 1.343(3) ?
N111 C112 . 1.334(3) ?
N111 C116 . 1.347(3) ?
C14A C15A . 1.390(3) ?
C14A C13A . 1.392(3) ?
C14 C15 . 1.376(3) ?
C14 C13 . 1.386(3) ?
C25 C26 . 1.385(3) ?
C25 C24 . 1.391(4) ?
C25 H25 . 0.9300 ?
C15 C16 . 1.376(3) ?
C15 H15 . 0.9300 ?
C24 C23 . 1.381(4) ?
C213 C212 . 1.382(3) ?
C213 C214 . 1.384(4) ?
C213 H213 . 0.9300 ?
C15A C16A . 1.381(4) ?
C15A H15A . 0.9300 ?
C24A C25A . 1.387(3) ?
C24A C23A . 1.389(3) ?
C214 C215 . 1.389(4) ?
C16 H16 . 0.9300 ?
C25A C26A . 1.382(4) ?
C25A H25A . 0.9300 ?
C26 H26 . 0.9300 ?
C12A C13A . 1.374(4) ?
C12A H12A . 0.9300 ?
C23 C22 . 1.381(4) ?
C23 H23 . 0.9300 ?
C22A C23A . 1.378(4) ?
C22A H22A . 0.9300 ?
C23A H23A . 0.9300 ?
C13 C12 . 1.382(4) ?
C13 H13 . 0.9300 ?
C216 C215 . 1.387(3) ?
C216 H216 . 0.9300 ?
C215 H215 . 0.9300 ?
C16A H16A . 0.9300 ?
C13A H13A . 0.9300 ?
C212 H212 . 0.9300 ?
C22 H22 . 0.9300 ?
C112 C113 . 1.382(4) ?
C112 H112 . 0.9300 ?
C116 C115 . 1.377(4) ?
C116 H116 . 0.9300 ?
C113 C114 . 1.387(4) ?
C113 H113 . 0.9300 ?
C26A H26A . 0.9300 ?
C12 H12 . 0.9300 ?
C114 C115 . 1.384(4) ?
C115 H115 . 0.9300 ?

loop_
_geom_torsion_atom_site_label_1
_geom_torsion_atom_site_label_2
_geom_torsion_atom_site_label_3
_geom_torsion_atom_site_label_4
_geom_torsion_site_symmetry_1
_geom_torsion_site_symmetry_2
_geom_torsion_site_symmetry_3
_geom_torsion_site_symmetry_4
_geom_torsion
_geom_torsion_publ_flag
C2A N1A C6A N5A . . . . -2.1(3) ?
C2A N1A C6A S6A . . . . 177.26(18) ?
C4A N5A C6A N1A . . . . 1.8(3) ?
C4A N5A C6A S6A . . . . -177.59(18) ?
C2A N3A C4A N5A . . . . -3.3(3) ?
C2A N3A C4A S4A . . . . 177.41(19) ?
C6A N5A C4A N3A . . . . 0.7(3) ?
C6A N5A C4A S4A . . . . -179.95(18) ?
C24A S14A C14A C15A . . . . 168.76(19) ?
C24A S14A C14A C13A . . . . -14.5(2) ?
C4 N3 C2 N1 . . . . -1.8(3) ?
C4 N3 C2 S2 . . . . 177.81(18) ?
C6 N1 C2 N3 . . . . 0.2(3) ?
C6 N1 C2 S2 . . . . -179.34(18) ?
C24 S14 C14 C15 . . . . -43.2(2) ?
C24 S14 C14 C13 . . . . 141.4(2) ?
C4A N3A C2A N1A . . . . 3.0(3) ?
C4A N3A C2A S2A . . . . -177.64(19) ?
C6A N1A C2A N3A . . . . -0.1(3) ?
C6A N1A C2A S2A . . . . -179.48(18) ?
C13 C14 C15 C16 . . . . -3.4(4) ?
S14 C14 C15 C16 . . . . -178.76(19) ?
C26 C25 C24 C23 . . . . -1.1(4) ?
C26 C25 C24 S14 . . . . -176.49(19) ?
C14 S14 C24 C23 . . . . 168.46(19) ?
C14 S14 C24 C25 . . . . -16.0(3) ?
C6 N5 C4 N3 . . . . 0.4(3) ?
C6 N5 C4 S4 . . . . 179.35(18) ?
C2 N3 C4 N5 . . . . 1.5(3) ?
C2 N3 C4 S4 . . . . -177.47(19) ?
C13A C14A C15A C16A . . . . -0.6(4) ?
S14A C14A C15A C16A . . . . 176.39(19) ?
C14A S14A C24A C25A . . . . 135.2(2) ?
C14A S14A C24A C23A . . . . -48.3(2) ?
C212 C213 C214 C215 . . . . 0.8(4) ?
C212 C213 C214 S214 . . . . -176.4(2) ?
S215 S214 C214 C213 . . . . -170.77(18) ?
S215 S214 C214 C215 . . . . 12.2(2) ?
C4 N5 C6 N1 . . . . -1.8(3) ?
C4 N5 C6 S6 . . . . 179.10(18) ?
C2 N1 C6 N5 . . . . 1.4(3) ?
C2 N1 C6 S6 . . . . -179.48(19) ?
C12 N11 C16 C15 . . . . 0.2(4) ?
C14 C15 C16 N11 . . . . 2.9(4) ?
C23A C24A C25A C26A . . . . 0.5(4) ?
S14A C24A C25A C26A . . . . 177.2(2) ?
C22 N21 C26 C25 . . . . 0.4(4) ?
C24 C25 C26 N21 . . . . 0.7(4) ?
C16A N11A C12A C13A . . . . -0.4(4) ?
C25 C24 C23 C22 . . . . 0.5(4) ?
S14 C24 C23 C22 . . . . 176.3(2) ?
C26A N21A C22A C23A . . . . 0.5(4) ?
N21A C22A C23A C24A . . . . 1.5(4) ?
C25A C24A C23A C22A . . . . -1.9(4) ?
S14A C24A C23A C22A . . . . -178.4(2) ?
C15 C14 C13 C12 . . . . 0.9(4) ?
S14 C14 C13 C12 . . . . 176.62(19) ?
C212 N211 C216 C215 . . . . 0.4(4) ?
N211 C216 C215 C214 . . . . 0.3(4) ?
C213 C214 C215 C216 . . . . -0.9(4) ?
S214 C214 C215 C216 . . . . 176.1(2) ?
C12A N11A C16A C15A . . . . -0.9(4) ?
C14A C15A C16A N11A . . . . 1.4(4) ?
N11A C12A C13A C14A . . . . 1.1(4) ?
C15A C14A C13A C12A . . . . -0.6(4) ?
S14A C14A C13A C12A . . . . -177.24(19) ?
C216 N211 C212 C213 . . . . -0.6(4) ?
C214 C213 C212 N211 . . . . 0.0(4) ?
C26 N21 C22 C23 . . . . -1.2(4) ?
C24 C23 C22 N21 . . . . 0.7(4) ?
C116 N111 C112 C113 . . . . -0.2(4) ?
C112 N111 C116 C115 . . . . 1.0(4) ?
N111 C112 C113 C114 . . . . -1.0(4) ?
C22A N21A C26A C25A . . . . -2.0(4) ?
C24A C25A C26A N21A . . . . 1.6(4) ?
C16 N11 C12 C13 . . . . -2.9(4) ?
C14 C13 C12 N11 . . . . 2.4(4) ?
C112 C113 C114 C115 . . . . 1.5(4) ?
C112 C113 C114 S114 . . . . -179.4(2) ?
S115 S114 C114 C115 . . . . -157.90(19) ?
S115 S114 C114 C113 . . . . 23.0(2) ?
N111 C116 C115 C114 . . . . -0.5(4) ?
C113 C114 C115 C116 . . . . -0.8(4) ?
S114 C114 C115 C116 . . . . -180.0(2) ?

_cod_database_fobs_code 2022404
